data_7019073
loop_
_publ_author_name
'Herrmann, Christoph'
'Salas, Paloma F.'
'Patrick, Brian O.'
'de Kock, Carmen'
'Smith, Peter J.'
'Adam, Michael J.'
'Orvig, Chris'

_publ_section_title
;
 1,2-Disubstituted ferrocenyl carbohydrate chloroquine conjugates as
 potential antimalarial agents.
;
_journal_issue 21
_journal_name_full 'Dalton transactions (Cambridge, England : 2003)'
_journal_page_first 6431
_journal_page_last 6442
_journal_paper_doi 10.1039/c2dt12050j
_journal_volume 41
_journal_year 2012
_chemical_formula_sum 'C32 H36 Cl Fe N3'
_chemical_formula_weight 553.94
_chemical_name_systematic
;
?
;
_space_group_IT_number 61
_symmetry_cell_setting orthorhombic
_symmetry_space_group_name_Hall '-P 2ac 2ab'
_symmetry_space_group_name_H-M 'P b c a'
_atom_sites_solution_hydrogens geom
_atom_sites_solution_primary direct
_atom_sites_solution_secondary difmap
_audit_creation_method SHELXL-97
_cell_angle_alpha 90.00
_cell_angle_beta 90.00
_cell_angle_gamma 90.00
_cell_formula_units_Z 8
_cell_length_a 13.1852(5)
_cell_length_b 18.4105(7)
_cell_length_c 22.4888(9)
_cell_measurement_reflns_used 9871
_cell_measurement_temperature 103.0(1)
_cell_measurement_theta_max 27.96
_cell_measurement_theta_min 2.38
_cell_volume 5459.1(4)
_computing_structure_refinement 'SHELXL-97 (Sheldrick, 1997)'
_diffrn_ambient_temperature 103.0(1)
_diffrn_measured_fraction_theta_full 0.999
_diffrn_measured_fraction_theta_max 0.999
_diffrn_measurement_device_type 'Bruker X8 APEX II'
_diffrn_measurement_method 'area detector'
_diffrn_radiation_monochromator graphite
_diffrn_radiation_source 'fine-focus sealed tube'
_diffrn_radiation_type MoK\a
_diffrn_radiation_wavelength 0.71073
_diffrn_reflns_av_R_equivalents 0.0404
_diffrn_reflns_av_sigmaI/netI 0.0200
_diffrn_reflns_limit_h_max 17
_diffrn_reflns_limit_h_min -17
_diffrn_reflns_limit_k_max 24
_diffrn_reflns_limit_k_min -24
_diffrn_reflns_limit_l_max 29
_diffrn_reflns_limit_l_min -29
_diffrn_reflns_number 70677
_diffrn_reflns_theta_full 28.05
_diffrn_reflns_theta_max 28.05
_diffrn_reflns_theta_min 2.10
_exptl_absorpt_coefficient_mu 0.677
_exptl_absorpt_correction_T_max 0.935
_exptl_absorpt_correction_T_min 0.823
_exptl_absorpt_correction_type multi-scan
_exptl_crystal_colour red
_exptl_crystal_density_diffrn 1.348
_exptl_crystal_density_method 'not measured'
_exptl_crystal_description irregular
_exptl_crystal_F_000 2336
_exptl_crystal_size_max 0.35
_exptl_crystal_size_mid 0.25
_exptl_crystal_size_min 0.10
_refine_diff_density_max 0.446
_refine_diff_density_min -0.519
_refine_diff_density_rms 0.059
_refine_ls_extinction_method none
_refine_ls_goodness_of_fit_ref 1.045
_refine_ls_hydrogen_treatment mixed
_refine_ls_matrix_type full
_refine_ls_number_parameters 345
_refine_ls_number_reflns 6611
_refine_ls_number_restraints 0
_refine_ls_restrained_S_all 1.045
_refine_ls_R_factor_all 0.0462
_refine_ls_R_factor_gt 0.0334
_refine_ls_shift/su_max 0.001
_refine_ls_shift/su_mean 0.000
_refine_ls_structure_factor_coef Fsqd
_refine_ls_weighting_details 'calc w=1/[\s^2^(Fo^2^)+(0.0473P)^2^+3.4742P] where P=(Fo^2^+2Fc^2^)/3'
_refine_ls_weighting_scheme calc
_refine_ls_wR_factor_gt 0.0865
_refine_ls_wR_factor_ref 0.0958
_reflns_number_gt 5423
_reflns_number_total 6611
_reflns_threshold_expression >2sigma(I)
_cod_data_source_file c2dt12050j.txt
_cod_data_source_block co360
_cod_original_sg_symbol_H-M 'P bca'
_cod_database_code 7019073

loop_
_symmetry_equiv_pos_as_xyz
'x, y, z'
'x+1/2, -y+1/2, -z'
'-x, y+1/2, -z+1/2'
'-x+1/2, -y, z+1/2'
'-x, -y, -z'
'-x-1/2, y-1/2, z'
'x, -y-1/2, z-1/2'
'x-1/2, y, -z-1/2'

loop_
_atom_site_label
_atom_site_type_symbol
_atom_site_fract_x
_atom_site_fract_y
_atom_site_fract_z
_atom_site_U_iso_or_equiv
_atom_site_adp_type
_atom_site_occupancy
_atom_site_symmetry_multiplicity
_atom_site_calc_flag
_atom_site_refinement_flags
C1 C 0.77370(12) 0.07111(8) 0.42646(7) 0.0187(3) Uani 1 1 d .
C2 C 0.73024(13) 0.11631(9) 0.47151(7) 0.0225(3) Uani 1 1 d .
H2 H 0.7643 0.1539 0.4924 0.027 Uiso 1 1 calc R
C3 C 0.62742(13) 0.09534(9) 0.47968(8) 0.0242(3) Uani 1 1 d .
H3 H 0.5811 0.1161 0.5072 0.029 Uiso 1 1 calc R
C4 C 0.60612(13) 0.03776(9) 0.43941(8) 0.0232(3) Uani 1 1 d .
H4 H 0.5429 0.0136 0.4351 0.028 Uiso 1 1 calc R
C5 C 0.69601(12) 0.02271(9) 0.40672(7) 0.0202(3) Uani 1 1 d .
H5 H 0.7032 -0.0134 0.3768 0.024 Uiso 1 1 calc R
C6 C 0.87991(12) 0.07502(9) 0.40289(7) 0.0196(3) Uani 1 1 d .
H6A H 0.9191 0.1113 0.4259 0.023 Uiso 1 1 calc R
H6B H 0.9133 0.0272 0.4076 0.023 Uiso 1 1 calc R
C8 C 0.98272(12) 0.10001(9) 0.31533(7) 0.0203(3) Uani 1 1 d .
H8A H 1.0134 0.0509 0.3161 0.024 Uiso 1 1 calc R
H8B H 1.0240 0.1317 0.3414 0.024 Uiso 1 1 calc R
C9 C 0.98739(12) 0.12957(9) 0.25139(7) 0.0206(3) Uani 1 1 d .
C10 C 0.96500(12) 0.21166(8) 0.24937(7) 0.0218(3) Uani 1 1 d .
H10A H 1.0211 0.2384 0.2688 0.026 Uiso 1 1 calc R
H10B H 0.9612 0.2278 0.2074 0.026 Uiso 1 1 calc R
C12 C 0.82391(13) 0.29400(8) 0.27809(7) 0.0201(3) Uani 1 1 d .
C13 C 0.85457(14) 0.35145(9) 0.24156(7) 0.0242(3) Uani 1 1 d .
H13 H 0.9125 0.3466 0.2168 0.029 Uiso 1 1 calc R
C14 C 0.79896(14) 0.41617(9) 0.24188(8) 0.0266(4) Uani 1 1 d .
H14 H 0.8226 0.4540 0.2167 0.032 Uiso 1 1 calc R
C16 C 0.68641(13) 0.37497(8) 0.31050(7) 0.0214(3) Uani 1 1 d .
C17 C 0.59996(13) 0.38766(9) 0.34607(8) 0.0235(3) Uani 1 1 d .
H17 H 0.5631 0.4317 0.3419 0.028 Uiso 1 1 calc R
C18 C 0.56915(13) 0.33690(9) 0.38645(8) 0.0231(3) Uani 1 1 d .
C19 C 0.62069(12) 0.27066(9) 0.39392(7) 0.0216(3) Uani 1 1 d .
H19 H 0.5989 0.2364 0.4228 0.026 Uiso 1 1 calc R
C20 C 0.70304(12) 0.25674(8) 0.35866(7) 0.0194(3) Uani 1 1 d .
H20 H 0.7380 0.2120 0.3631 0.023 Uiso 1 1 calc R
C21 C 0.73744(12) 0.30718(8) 0.31571(7) 0.0187(3) Uani 1 1 d .
C22 C 0.91336(15) 0.08909(10) 0.21080(7) 0.0283(4) Uani 1 1 d .
H22A H 0.9243 0.1042 0.1695 0.042 Uiso 1 1 calc R
H22B H 0.8436 0.1005 0.2226 0.042 Uiso 1 1 calc R
H22C H 0.9248 0.0367 0.2143 0.042 Uiso 1 1 calc R
C23 C 1.09556(14) 0.11828(10) 0.22864(9) 0.0312(4) Uani 1 1 d .
H23A H 1.1117 0.0663 0.2289 0.047 Uiso 1 1 calc R
H23B H 1.1432 0.1443 0.2544 0.047 Uiso 1 1 calc R
H23C H 1.1011 0.1370 0.1880 0.047 Uiso 1 1 calc R
C24 C 0.79518(16) -0.00325(11) 0.57506(8) 0.0345(4) Uani 1 1 d .
H24 H 0.8276 0.0337 0.5976 0.041 Uiso 1 1 calc R
C25 C 0.69224(15) -0.02491(10) 0.58032(8) 0.0286(4) Uani 1 1 d .
H25 H 0.6436 -0.0048 0.6068 0.034 Uiso 1 1 calc R
C26 C 0.67490(14) -0.08189(9) 0.53902(8) 0.0259(4) Uani 1 1 d .
H26 H 0.6126 -0.1068 0.5331 0.031 Uiso 1 1 calc R
C27 C 0.76704(14) -0.09509(10) 0.50799(8) 0.0296(4) Uani 1 1 d .
H27 H 0.7772 -0.1303 0.4777 0.036 Uiso 1 1 calc R
C28 C 0.84117(14) -0.04636(11) 0.53035(9) 0.0348(5) Uani 1 1 d .
H28 H 0.9097 -0.0432 0.5176 0.042 Uiso 1 1 calc R
C29 C 0.87134(14) -0.27240(10) 0.61174(8) 0.0277(4) Uani 1 1 d .
C30 C 0.89633(16) -0.33590(10) 0.64242(8) 0.0326(4) Uani 1 1 d .
H30 H 0.8490 -0.3561 0.6697 0.039 Uiso 1 1 calc R
C31 C 0.98838(16) -0.36989(10) 0.63393(9) 0.0332(4) Uani 1 1 d .
H31 H 1.0039 -0.4129 0.6554 0.040 Uiso 1 1 calc R
C32 C 1.05810(15) -0.34165(10) 0.59431(9) 0.0317(4) Uani 1 1 d .
H32 H 1.1215 -0.3652 0.5884 0.038 Uiso 1 1 calc R
C33 C 1.03494(14) -0.27875(10) 0.56317(8) 0.0277(4) Uani 1 1 d .
H33 H 1.0827 -0.2589 0.5361 0.033 Uiso 1 1 calc R
C34 C 0.94189(13) -0.24470(9) 0.57158(8) 0.0254(4) Uani 1 1 d .
H34 H 0.9262 -0.2020 0.5497 0.031 Uiso 1 1 calc R
C35 C 0.77167(16) -0.23494(12) 0.62201(11) 0.0423(5) Uani 1 1 d .
H35A H 0.7821 -0.1822 0.6224 0.064 Uiso 1 1 calc R
H35B H 0.7435 -0.2504 0.6603 0.064 Uiso 1 1 calc R
H35C H 0.7244 -0.2477 0.5900 0.064 Uiso 1 1 calc R
N7 N 0.87936(10) 0.09560(8) 0.33956(6) 0.0192(3) Uani 1 1 d .
N11 N 0.87008(11) 0.22889(8) 0.27922(6) 0.0219(3) Uani 1 1 d .
N15 N 0.71712(12) 0.43004(8) 0.27362(7) 0.0259(3) Uani 1 1 d .
Cl1 Cl 0.46372(3) 0.35443(3) 0.43099(2) 0.03342(12) Uani 1 1 d .
Fe1 Fe 0.721209(17) 0.009463(12) 0.495566(10) 0.01807(7) Uani 1 1 d .
H7N H 0.8456(15) 0.0633(11) 0.3214(9) 0.025(5) Uiso 1 1 d .
H11N H 0.8533(16) 0.1990(12) 0.3022(10) 0.028(6) Uiso 1 1 d .

loop_
_atom_site_aniso_label
_atom_site_aniso_U_11
_atom_site_aniso_U_22
_atom_site_aniso_U_33
_atom_site_aniso_U_23
_atom_site_aniso_U_13
_atom_site_aniso_U_12
C1 0.0232(8) 0.0168(7) 0.0161(7) 0.0039(6) 0.0024(6) 0.0017(6)
C2 0.0298(9) 0.0177(7) 0.0201(8) 0.0003(6) 0.0046(6) 0.0000(6)
C3 0.0268(8) 0.0204(8) 0.0254(8) 0.0023(6) 0.0076(7) 0.0060(7)
C4 0.0201(8) 0.0242(8) 0.0252(8) 0.0037(7) 0.0009(6) 0.0028(6)
C5 0.0233(8) 0.0209(8) 0.0164(7) 0.0011(6) 0.0003(6) 0.0013(6)
C6 0.0225(8) 0.0210(8) 0.0151(7) 0.0015(6) 0.0027(6) -0.0014(6)
C8 0.0210(7) 0.0208(8) 0.0190(8) 0.0019(6) 0.0042(6) -0.0013(6)
C9 0.0263(8) 0.0182(7) 0.0174(7) -0.0002(6) 0.0057(6) -0.0009(6)
C10 0.0262(8) 0.0192(8) 0.0201(8) 0.0019(6) 0.0050(6) -0.0017(6)
C12 0.0254(8) 0.0186(7) 0.0163(7) -0.0005(6) -0.0052(6) -0.0022(6)
C13 0.0309(9) 0.0228(8) 0.0188(8) 0.0009(6) -0.0017(7) -0.0050(7)
C14 0.0408(10) 0.0185(8) 0.0206(8) 0.0030(6) -0.0049(7) -0.0066(7)
C16 0.0285(8) 0.0161(7) 0.0195(8) -0.0025(6) -0.0090(6) -0.0011(6)
C17 0.0279(8) 0.0172(7) 0.0255(8) -0.0046(6) -0.0094(7) 0.0046(6)
C18 0.0215(8) 0.0250(8) 0.0230(8) -0.0066(6) -0.0042(6) 0.0027(6)
C19 0.0238(8) 0.0202(8) 0.0209(8) -0.0015(6) -0.0018(6) -0.0008(6)
C20 0.0226(7) 0.0151(7) 0.0205(8) -0.0011(6) -0.0034(6) 0.0015(6)
C21 0.0227(7) 0.0172(7) 0.0161(7) -0.0018(6) -0.0052(6) -0.0013(6)
C22 0.0431(10) 0.0253(8) 0.0164(8) -0.0021(6) 0.0017(7) -0.0063(8)
C23 0.0333(9) 0.0287(9) 0.0315(10) 0.0064(7) 0.0154(8) 0.0047(8)
C24 0.0397(11) 0.0432(11) 0.0207(9) 0.0131(8) -0.0076(8) -0.0138(9)
C25 0.0364(10) 0.0298(9) 0.0195(8) 0.0075(7) 0.0071(7) -0.0035(8)
C26 0.0277(8) 0.0215(8) 0.0285(9) 0.0085(7) 0.0044(7) -0.0006(7)
C27 0.0340(10) 0.0243(9) 0.0306(9) 0.0101(7) 0.0076(7) 0.0096(7)
C28 0.0207(8) 0.0474(12) 0.0363(10) 0.0241(9) 0.0007(7) 0.0041(8)
C29 0.0323(9) 0.0257(9) 0.0250(9) -0.0015(7) -0.0001(7) -0.0020(7)
C30 0.0448(11) 0.0291(9) 0.0240(9) 0.0025(7) -0.0024(8) -0.0071(8)
C31 0.0475(11) 0.0240(9) 0.0282(9) 0.0009(7) -0.0164(8) -0.0008(8)
C32 0.0315(9) 0.0278(9) 0.0358(10) -0.0095(8) -0.0131(8) 0.0025(8)
C33 0.0275(9) 0.0250(8) 0.0305(9) -0.0055(7) -0.0026(7) -0.0058(7)
C34 0.0317(9) 0.0180(8) 0.0267(9) -0.0003(6) -0.0030(7) -0.0022(7)
C35 0.0398(11) 0.0422(12) 0.0450(12) 0.0063(10) 0.0105(9) 0.0040(9)
N7 0.0213(7) 0.0216(7) 0.0146(6) 0.0019(5) 0.0031(5) -0.0025(5)
N11 0.0266(7) 0.0189(7) 0.0201(7) 0.0035(5) 0.0058(6) 0.0000(6)
N15 0.0382(8) 0.0163(7) 0.0231(7) 0.0012(5) -0.0068(6) -0.0001(6)
Cl1 0.0282(2) 0.0357(2) 0.0364(3) -0.00222(19) 0.00415(18) 0.01110(18)
Fe1 0.01887(12) 0.01846(12) 0.01687(12) 0.00281(8) 0.00356(8) 0.00002(9)

loop_
_atom_type_symbol
_atom_type_description
_atom_type_scat_dispersion_real
_atom_type_scat_dispersion_imag
_atom_type_scat_source
C C 0.0033 0.0016 'International Tables Vol C Tables 4.2.6.8 and 6.1.1.4'
H H 0.0000 0.0000 'International Tables Vol C Tables 4.2.6.8 and 6.1.1.4'
N N 0.0061 0.0033 'International Tables Vol C Tables 4.2.6.8 and 6.1.1.4'
Cl Cl 0.1484 0.1585 'International Tables Vol C Tables 4.2.6.8 and 6.1.1.4'
Fe Fe 0.3463 0.8444 'International Tables Vol C Tables 4.2.6.8 and 6.1.1.4'

loop_
_geom_angle_atom_site_label_1
_geom_angle_atom_site_label_2
_geom_angle_atom_site_label_3
_geom_angle
C5 C1 C2 107.20(14)
C5 C1 C6 126.16(14)
C2 C1 C6 126.62(15)
C5 C1 Fe1 69.35(9)
C2 C1 Fe1 69.46(9)
C6 C1 Fe1 127.70(11)
C3 C2 C1 108.39(15)
C3 C2 Fe1 69.44(9)
C1 C2 Fe1 69.57(9)
C3 C2 H2 125.8
C1 C2 H2 125.8
Fe1 C2 H2 126.8
C2 C3 C4 107.96(15)
C2 C3 Fe1 69.80(9)
C4 C3 Fe1 69.72(9)
C2 C3 H3 126.0
C4 C3 H3 126.0
Fe1 C3 H3 126.0
C5 C4 C3 108.05(15)
C5 C4 Fe1 69.55(9)
C3 C4 Fe1 69.49(10)
C5 C4 H4 126.0
C3 C4 H4 126.0
Fe1 C4 H4 126.6
C4 C5 C1 108.39(14)
C4 C5 Fe1 69.68(9)
C1 C5 Fe1 69.72(9)
C4 C5 H5 125.8
C1 C5 H5 125.8
Fe1 C5 H5 126.4
N7 C6 C1 110.46(13)
N7 C6 H6A 109.6
C1 C6 H6A 109.6
N7 C6 H6B 109.6
C1 C6 H6B 109.6
H6A C6 H6B 108.1
N7 C8 C9 113.77(13)
N7 C8 H8A 108.8
C9 C8 H8A 108.8
N7 C8 H8B 108.8
C9 C8 H8B 108.8
H8A C8 H8B 107.7
C23 C9 C22 109.22(14)
C23 C9 C8 107.57(14)
C22 C9 C8 111.08(13)
C23 C9 C10 107.59(13)
C22 C9 C10 109.76(14)
C8 C9 C10 111.52(13)
N11 C10 C9 111.41(13)
N11 C10 H10A 109.3
C9 C10 H10A 109.3
N11 C10 H10B 109.3
C9 C10 H10B 109.3
H10A C10 H10B 108.0
N11 C12 C13 123.67(16)
N11 C12 C21 119.83(14)
C13 C12 C21 116.50(15)
C12 C13 C14 119.31(16)
C12 C13 H13 120.3
C14 C13 H13 120.3
N15 C14 C13 126.63(16)
N15 C14 H14 116.7
C13 C14 H14 116.7
N15 C16 C17 117.30(15)
N15 C16 C21 123.98(16)
C17 C16 C21 118.71(15)
C18 C17 C16 120.25(15)
C18 C17 H17 119.9
C16 C17 H17 119.9
C17 C18 C19 121.98(16)
C17 C18 Cl1 119.52(13)
C19 C18 Cl1 118.50(13)
C20 C19 C18 118.45(16)
C20 C19 H19 120.8
C18 C19 H19 120.8
C19 C20 C21 121.81(15)
C19 C20 H20 119.1
C21 C20 H20 119.1
C20 C21 C16 118.71(15)
C20 C21 C12 122.97(14)
C16 C21 C12 118.29(14)
C9 C22 H22A 109.5
C9 C22 H22B 109.5
H22A C22 H22B 109.5
C9 C22 H22C 109.5
H22A C22 H22C 109.5
H22B C22 H22C 109.5
C9 C23 H23A 109.5
C9 C23 H23B 109.5
H23A C23 H23B 109.5
C9 C23 H23C 109.5
H23A C23 H23C 109.5
H23B C23 H23C 109.5
C28 C24 C25 108.11(18)
C28 C24 Fe1 69.44(11)
C25 C24 Fe1 69.50(10)
C28 C24 H24 125.9
C25 C24 H24 125.9
Fe1 C24 H24 126.7
C24 C25 C26 107.88(17)
C24 C25 Fe1 69.92(10)
C26 C25 Fe1 69.44(10)
C24 C25 H25 126.1
C26 C25 H25 126.1
Fe1 C25 H25 126.1
C25 C26 C27 108.05(17)
C25 C26 Fe1 69.86(10)
C27 C26 Fe1 69.51(10)
C25 C26 H26 126.0
C27 C26 H26 126.0
Fe1 C26 H26 126.2
C28 C27 C26 107.85(17)
C28 C27 Fe1 69.84(11)
C26 C27 Fe1 69.65(10)
C28 C27 H27 126.1
C26 C27 H27 126.1
Fe1 C27 H27 126.0
C24 C28 C27 108.11(16)
C24 C28 Fe1 70.03(11)
C27 C28 Fe1 69.45(10)
C24 C28 H28 125.9
C27 C28 H28 125.9
Fe1 C28 H28 126.2
C34 C29 C30 117.98(17)
C34 C29 C35 121.04(17)
C30 C29 C35 120.98(18)
C31 C30 C29 121.26(18)
C31 C30 H30 119.4
C29 C30 H30 119.4
C30 C31 C32 120.28(18)
C30 C31 H31 119.9
C32 C31 H31 119.9
C31 C32 C33 119.54(18)
C31 C32 H32 120.2
C33 C32 H32 120.2
C32 C33 C34 120.13(18)
C32 C33 H33 119.9
C34 C33 H33 119.9
C33 C34 C29 120.80(17)
C33 C34 H34 119.6
C29 C34 H34 119.6
C29 C35 H35A 109.5
C29 C35 H35B 109.5
H35A C35 H35B 109.5
C29 C35 H35C 109.5
H35A C35 H35C 109.5
H35B C35 H35C 109.5
C8 N7 C6 111.59(13)
C8 N7 H7N 110.3(14)
C6 N7 H7N 106.8(14)
C12 N11 C10 125.10(14)
C12 N11 H11N 120.5(15)
C10 N11 H11N 113.2(15)
C14 N15 C16 115.20(14)
C27 Fe1 C26 40.84(7)
C27 Fe1 C3 159.54(8)
C26 Fe1 C3 122.82(7)
C27 Fe1 C5 107.20(7)
C26 Fe1 C5 121.28(7)
C3 Fe1 C5 68.71(7)
C27 Fe1 C4 123.12(8)
C26 Fe1 C4 106.52(7)
C3 Fe1 C4 40.80(7)
C5 Fe1 C4 40.77(6)
C27 Fe1 C28 40.71(8)
C26 Fe1 C28 68.48(7)
C3 Fe1 C28 158.01(8)
C5 Fe1 C28 124.16(8)
C4 Fe1 C28 160.22(8)
C27 Fe1 C2 158.23(7)
C26 Fe1 C2 159.79(7)
C3 Fe1 C2 40.76(7)
C5 Fe1 C2 68.60(7)
C4 Fe1 C2 68.53(7)
C28 Fe1 C2 122.73(8)
C27 Fe1 C25 68.59(7)
C26 Fe1 C25 40.69(7)
C3 Fe1 C25 106.86(7)
C5 Fe1 C25 156.88(7)
C4 Fe1 C25 121.12(7)
C28 Fe1 C25 68.40(8)
C2 Fe1 C25 123.76(7)
C27 Fe1 C1 121.89(7)
C26 Fe1 C1 157.43(7)
C3 Fe1 C1 69.01(6)
C5 Fe1 C1 40.93(6)
C4 Fe1 C1 68.89(6)
C28 Fe1 C1 107.96(7)
C2 Fe1 C1 40.97(6)
C25 Fe1 C1 160.66(7)
C27 Fe1 C24 68.37(8)
C26 Fe1 C24 68.31(8)
C3 Fe1 C24 122.00(8)
C5 Fe1 C24 160.95(8)
C4 Fe1 C24 157.25(8)
C28 Fe1 C24 40.53(9)
C2 Fe1 C24 108.24(8)
C25 Fe1 C24 40.58(7)
C1 Fe1 C24 124.41(7)

loop_
_geom_bond_atom_site_label_1
_geom_bond_atom_site_label_2
_geom_bond_distance
C1 C5 1.428(2)
C1 C2 1.431(2)
C1 C6 1.499(2)
C1 Fe1 2.0451(15)
C2 C3 1.422(2)
C2 Fe1 2.0436(16)
C2 H2 0.9500
C3 C4 1.422(2)
C3 Fe1 2.0388(17)
C3 H3 0.9500
C4 C5 1.422(2)
C4 Fe1 2.0418(17)
C4 H4 0.9500
C5 Fe1 2.0401(16)
C5 H5 0.9500
C6 N7 1.474(2)
C6 H6A 0.9900
C6 H6B 0.9900
C8 N7 1.470(2)
C8 C9 1.539(2)
C8 H8A 0.9900
C8 H8B 0.9900
C9 C23 1.529(2)
C9 C22 1.530(2)
C9 C10 1.541(2)
C10 N11 1.455(2)
C10 H10A 0.9900
C10 H10B 0.9900
C12 N11 1.345(2)
C12 C13 1.399(2)
C12 C21 1.440(2)
C13 C14 1.399(2)
C13 H13 0.9500
C14 N15 1.319(2)
C14 H14 0.9500
C16 N15 1.371(2)
C16 C17 1.412(2)
C16 C21 1.423(2)
C17 C18 1.365(2)
C17 H17 0.9500
C18 C19 1.406(2)
C18 Cl1 1.7436(18)
C19 C20 1.369(2)
C19 H19 0.9500
C20 C21 1.415(2)
C20 H20 0.9500
C22 H22A 0.9800
C22 H22B 0.9800
C22 H22C 0.9800
C23 H23A 0.9800
C23 H23B 0.9800
C23 H23C 0.9800
C24 C28 1.417(3)
C24 C25 1.420(3)
C24 Fe1 2.0498(19)
C24 H24 0.9500
C25 C26 1.420(3)
C25 Fe1 2.0443(17)
C25 H25 0.9500
C26 C27 1.422(2)
C26 Fe1 2.0387(16)
C26 H26 0.9500
C27 C28 1.419(3)
C27 Fe1 2.0368(18)
C27 H27 0.9500
C28 Fe1 2.0420(18)
C28 H28 0.9500
C29 C34 1.393(2)
C29 C30 1.397(3)
C29 C35 1.502(3)
C30 C31 1.379(3)
C30 H30 0.9500
C31 C32 1.382(3)
C31 H31 0.9500
C32 C33 1.387(3)
C32 H32 0.9500
C33 C34 1.391(3)
C33 H33 0.9500
C34 H34 0.9500
C35 H35A 0.9800
C35 H35B 0.9800
C35 H35C 0.9800
N7 H7N 0.85(2)
N11 H11N 0.79(2)

loop_
_geom_torsion_atom_site_label_1
_geom_torsion_atom_site_label_2
_geom_torsion_atom_site_label_3
_geom_torsion_atom_site_label_4
_geom_torsion
C5 C1 C2 C3 0.58(18)
C6 C1 C2 C3 178.90(15)
Fe1 C1 C2 C3 -58.75(11)
C5 C1 C2 Fe1 59.32(11)
C6 C1 C2 Fe1 -122.36(16)
C1 C2 C3 C4 -0.67(19)
Fe1 C2 C3 C4 -59.50(12)
C1 C2 C3 Fe1 58.83(11)
C2 C3 C4 C5 0.51(19)
Fe1 C3 C4 C5 -59.05(11)
C2 C3 C4 Fe1 59.56(12)
C3 C4 C5 C1 -0.15(18)
Fe1 C4 C5 C1 -59.16(11)
C3 C4 C5 Fe1 59.01(12)
C2 C1 C5 C4 -0.26(18)
C6 C1 C5 C4 -178.59(15)
Fe1 C1 C5 C4 59.13(11)
C2 C1 C5 Fe1 -59.39(11)
C6 C1 C5 Fe1 122.27(15)
C5 C1 C6 N7 62.5(2)
C2 C1 C6 N7 -115.54(17)
Fe1 C1 C6 N7 153.20(12)
N7 C8 C9 C23 -170.07(14)
N7 C8 C9 C22 -50.59(18)
N7 C8 C9 C10 72.19(17)
C23 C9 C10 N11 -170.65(14)
C22 C9 C10 N11 70.62(17)
C8 C9 C10 N11 -52.91(18)
N11 C12 C13 C14 177.41(15)
C21 C12 C13 C14 -2.2(2)
C12 C13 C14 N15 -0.4(3)
N15 C16 C17 C18 -175.86(15)
C21 C16 C17 C18 2.9(2)
C16 C17 C18 C19 -0.5(2)
C16 C17 C18 Cl1 178.70(12)
C17 C18 C19 C20 -1.2(2)
Cl1 C18 C19 C20 179.57(12)
C18 C19 C20 C21 0.5(2)
C19 C20 C21 C16 1.8(2)
C19 C20 C21 C12 179.91(15)
N15 C16 C21 C20 175.17(15)
C17 C16 C21 C20 -3.5(2)
N15 C16 C21 C12 -3.0(2)
C17 C16 C21 C12 178.35(14)
N11 C12 C21 C20 6.0(2)
C13 C12 C21 C20 -174.34(15)
N11 C12 C21 C16 -175.90(14)
C13 C12 C21 C16 3.7(2)
C28 C24 C25 C26 0.4(2)
Fe1 C24 C25 C26 59.28(12)
C28 C24 C25 Fe1 -58.88(12)
C24 C25 C26 C27 -0.4(2)
Fe1 C25 C26 C27 59.23(12)
C24 C25 C26 Fe1 -59.59(12)
C25 C26 C27 C28 0.18(19)
Fe1 C26 C27 C28 59.63(12)
C25 C26 C27 Fe1 -59.45(12)
C25 C24 C28 C27 -0.3(2)
Fe1 C24 C28 C27 -59.21(12)
C25 C24 C28 Fe1 58.92(13)
C26 C27 C28 C24 0.1(2)
Fe1 C27 C28 C24 59.58(13)
C26 C27 C28 Fe1 -59.51(12)
C34 C29 C30 C31 0.8(3)
C35 C29 C30 C31 -178.91(19)
C29 C30 C31 C32 -0.3(3)
C30 C31 C32 C33 0.1(3)
C31 C32 C33 C34 -0.4(3)
C32 C33 C34 C29 0.9(3)
C30 C29 C34 C33 -1.0(3)
C35 C29 C34 C33 178.63(18)
C9 C8 N7 C6 -173.52(13)
C1 C6 N7 C8 179.86(13)
C13 C12 N11 C10 8.6(3)
C21 C12 N11 C10 -171.77(15)
C9 C10 N11 C12 -170.82(15)
C13 C14 N15 C16 1.4(3)
C17 C16 N15 C14 179.08(15)
C21 C16 N15 C14 0.4(2)
C28 C27 Fe1 C26 -118.98(16)
C28 C27 Fe1 C3 -162.16(19)
C26 C27 Fe1 C3 -43.2(3)
C28 C27 Fe1 C5 122.78(11)
C26 C27 Fe1 C5 -118.24(11)
C28 C27 Fe1 C4 164.65(11)
C26 C27 Fe1 C4 -76.37(13)
C26 C27 Fe1 C28 118.98(16)
C28 C27 Fe1 C2 47.6(2)
C26 C27 Fe1 C2 166.53(17)
C28 C27 Fe1 C25 -81.33(12)
C26 C27 Fe1 C25 37.65(11)
C28 C27 Fe1 C1 80.42(13)
C26 C27 Fe1 C1 -160.60(10)
C28 C27 Fe1 C24 -37.56(11)
C26 C27 Fe1 C24 81.41(12)
C25 C26 Fe1 C27 119.29(16)
C25 C26 Fe1 C3 -77.25(13)
C27 C26 Fe1 C3 163.46(11)
C25 C26 Fe1 C5 -160.72(11)
C27 C26 Fe1 C5 79.98(13)
C25 C26 Fe1 C4 -118.81(11)
C27 C26 Fe1 C4 121.90(12)
C25 C26 Fe1 C28 81.46(13)
C27 C26 Fe1 C28 -37.83(12)
C25 C26 Fe1 C2 -46.2(3)
C27 C26 Fe1 C2 -165.52(19)
C27 C26 Fe1 C25 -119.29(16)
C25 C26 Fe1 C1 166.57(16)
C27 C26 Fe1 C1 47.3(2)
C25 C26 Fe1 C24 37.72(12)
C27 C26 Fe1 C24 -81.58(13)
C2 C3 Fe1 C27 -163.65(19)
C4 C3 Fe1 C27 -44.6(2)
C2 C3 Fe1 C26 164.18(10)
C4 C3 Fe1 C26 -76.74(12)
C2 C3 Fe1 C5 -81.51(10)
C4 C3 Fe1 C5 37.58(10)
C2 C3 Fe1 C4 -119.09(14)
C2 C3 Fe1 C28 48.6(2)
C4 C3 Fe1 C28 167.70(17)
C4 C3 Fe1 C2 119.09(14)
C2 C3 Fe1 C25 122.53(11)
C4 C3 Fe1 C25 -118.38(11)
C2 C3 Fe1 C1 -37.47(10)
C4 C3 Fe1 C1 81.61(10)
C2 C3 Fe1 C24 80.82(12)
C4 C3 Fe1 C24 -160.10(10)
C4 C5 Fe1 C27 121.14(11)
C1 C5 Fe1 C27 -119.16(10)
C4 C5 Fe1 C26 78.75(11)
C1 C5 Fe1 C26 -161.54(9)
C4 C5 Fe1 C3 -37.61(10)
C1 C5 Fe1 C3 82.10(10)
C1 C5 Fe1 C4 119.71(14)
C4 C5 Fe1 C28 162.64(11)
C1 C5 Fe1 C28 -77.65(12)
C4 C5 Fe1 C2 -81.52(10)
C1 C5 Fe1 C2 38.19(9)
C4 C5 Fe1 C25 45.5(2)
C1 C5 Fe1 C25 165.21(17)
C4 C5 Fe1 C1 -119.71(14)
C4 C5 Fe1 C24 -165.5(2)
C1 C5 Fe1 C24 -45.8(3)
C5 C4 Fe1 C27 -77.52(12)
C3 C4 Fe1 C27 162.97(10)
C5 C4 Fe1 C26 -119.04(10)
C3 C4 Fe1 C26 121.44(10)
C5 C4 Fe1 C3 119.52(14)
C3 C4 Fe1 C5 -119.52(14)
C5 C4 Fe1 C28 -46.8(2)
C3 C4 Fe1 C28 -166.36(19)
C5 C4 Fe1 C2 81.70(10)
C3 C4 Fe1 C2 -37.81(10)
C5 C4 Fe1 C25 -160.90(10)
C3 C4 Fe1 C25 79.58(12)
C5 C4 Fe1 C1 37.59(9)
C3 C4 Fe1 C1 -81.93(10)
C5 C4 Fe1 C24 167.80(17)
C3 C4 Fe1 C24 48.3(2)
C24 C28 Fe1 C27 -119.31(15)
C24 C28 Fe1 C26 -81.36(12)
C27 C28 Fe1 C26 37.95(10)
C24 C28 Fe1 C3 44.1(2)
C27 C28 Fe1 C3 163.38(17)
C24 C28 Fe1 C5 164.63(10)
C27 C28 Fe1 C5 -76.06(12)
C24 C28 Fe1 C4 -160.22(19)
C27 C28 Fe1 C4 -40.9(3)
C24 C28 Fe1 C2 79.68(12)
C27 C28 Fe1 C2 -161.01(10)
C24 C28 Fe1 C25 -37.45(11)
C27 C28 Fe1 C25 81.86(11)
C24 C28 Fe1 C1 122.35(11)
C27 C28 Fe1 C1 -118.35(11)
C27 C28 Fe1 C24 119.31(15)
C3 C2 Fe1 C27 164.61(19)
C1 C2 Fe1 C27 44.6(2)
C3 C2 Fe1 C26 -41.6(2)
C1 C2 Fe1 C26 -161.51(19)
C1 C2 Fe1 C3 -119.96(14)
C3 C2 Fe1 C5 81.80(11)
C1 C2 Fe1 C5 -38.16(9)
C3 C2 Fe1 C4 37.85(10)
C1 C2 Fe1 C4 -82.11(10)
C3 C2 Fe1 C28 -160.49(11)
C1 C2 Fe1 C28 79.55(12)
C3 C2 Fe1 C25 -76.05(13)
C1 C2 Fe1 C25 163.99(10)
C3 C2 Fe1 C1 119.96(14)
C3 C2 Fe1 C24 -118.18(11)
C1 C2 Fe1 C24 121.86(11)
C24 C25 Fe1 C27 81.31(13)
C26 C25 Fe1 C27 -37.78(11)
C24 C25 Fe1 C26 119.09(17)
C24 C25 Fe1 C3 -119.83(12)
C26 C25 Fe1 C3 121.08(11)
C24 C25 Fe1 C5 165.03(17)
C26 C25 Fe1 C5 45.9(2)
C24 C25 Fe1 C4 -162.01(12)
C26 C25 Fe1 C4 78.90(12)
C24 C25 Fe1 C28 37.41(13)
C26 C25 Fe1 C28 -81.69(12)
C24 C25 Fe1 C2 -78.37(14)
C26 C25 Fe1 C2 162.54(10)
C24 C25 Fe1 C1 -45.3(3)
C26 C25 Fe1 C1 -164.38(18)
C26 C25 Fe1 C24 -119.09(17)
C5 C1 Fe1 C27 79.28(12)
C2 C1 Fe1 C27 -162.13(11)
C6 C1 Fe1 C27 -41.09(17)
C5 C1 Fe1 C26 44.8(2)
C2 C1 Fe1 C26 163.42(17)
C6 C1 Fe1 C26 -75.5(2)
C5 C1 Fe1 C3 -81.31(10)
C2 C1 Fe1 C3 37.29(10)
C6 C1 Fe1 C3 158.33(16)
C2 C1 Fe1 C5 118.59(13)
C6 C1 Fe1 C5 -120.37(18)
C5 C1 Fe1 C4 -37.45(9)
C2 C1 Fe1 C4 81.15(11)
C6 C1 Fe1 C4 -157.81(16)
C5 C1 Fe1 C28 121.82(11)
C2 C1 Fe1 C28 -119.59(11)
C6 C1 Fe1 C28 1.45(16)
C5 C1 Fe1 C2 -118.59(13)
C6 C1 Fe1 C2 121.04(18)
C5 C1 Fe1 C25 -162.4(2)
C2 C1 Fe1 C25 -43.8(2)
C6 C1 Fe1 C25 77.2(3)
C5 C1 Fe1 C24 163.53(11)
C2 C1 Fe1 C24 -77.87(13)
C6 C1 Fe1 C24 43.16(18)
C28 C24 Fe1 C27 37.72(11)
C25 C24 Fe1 C27 -81.92(12)
C28 C24 Fe1 C26 81.82(12)
C25 C24 Fe1 C26 -37.82(11)
C28 C24 Fe1 C3 -162.12(11)
C25 C24 Fe1 C3 78.24(13)
C28 C24 Fe1 C5 -42.2(3)
C25 C24 Fe1 C5 -161.89(19)
C28 C24 Fe1 C4 162.78(17)
C25 C24 Fe1 C4 43.1(2)
C25 C24 Fe1 C28 -119.65(17)
C28 C24 Fe1 C2 -119.38(11)
C25 C24 Fe1 C2 120.97(12)
C28 C24 Fe1 C25 119.65(17)
C28 C24 Fe1 C1 -76.93(13)
C25 C24 Fe1 C1 163.42(10)
